data_4035905
loop_
_publ_author_name
'Hewage, Nisansala'
'Daddario, Pedro'
'Lau, Kimberly S. F.'
'Guberman-Pfeffer, Matthew J'
'Gasc\'on, Jos\'e A'
'Zeller, Matthias'
'Lee, Christal O.'
'Khalil, Gamal E.'
'Gouterman, Martin'
'Br\"uckner, Christian'

_publ_section_title
;
 Bacterio- and Isobacteriodilactones by Stepwise or Direct Oxidations of
 meso-Tetrakis(pentafluorophenyl)porphyrin.
;
_journal_issue 1
_journal_name_full 'The Journal of organic chemistry'
_journal_page_first 239
_journal_page_last 256
_journal_paper_doi 10.1021/acs.joc.8b02628
_journal_volume 84
_journal_year 2019
_chemical_formula_moiety 'C42 H6 F20 N4 O4, C H2 Cl2'
_chemical_formula_sum 'C43 H8 Cl2 F20 N4 O4'
_chemical_formula_weight 1095.43
_space_group_crystal_system monoclinic
_space_group_IT_number 14
_space_group_name_Hall '-P 2yn'
_space_group_name_H-M_alt 'P 1 21/n 1'
_atom_sites_solution_hydrogens geom
_atom_sites_solution_primary direct
_atom_sites_solution_secondary difmap
_audit_creation_method SHELXL-2016/6
_cell_angle_alpha 90
_cell_angle_beta 99.5245(17)
_cell_angle_gamma 90
_cell_formula_units_Z 4
_cell_length_a 12.6745(6)
_cell_length_b 12.0132(5)
_cell_length_c 26.3857(11)
_cell_measurement_reflns_used 9726
_cell_measurement_temperature 100(2)
_cell_measurement_theta_max 30.5543
_cell_measurement_theta_min 3.1308
_cell_volume 3962.1(3)
_computing_cell_refinement 'SAINT V8.37A (Bruker, 2016)'
_computing_data_collection 'Apex3 v2016.9-0 (Bruker, 2016)'
_computing_data_reduction 'SAINT V8.37A (Bruker, 2016)'
_computing_structure_refinement
;  
SHELXL-2016/6 (Sheldrick, 2015, 2016), 
SHELXLE Rev714 (H\"ubschle et al., 2011)
;
_computing_structure_solution 'SHELXS-97 (Sheldrick, 2008)'
_diffrn_ambient_temperature 100(2)
_diffrn_measured_fraction_theta_full 0.997
_diffrn_measured_fraction_theta_max 0.998
_diffrn_measurement_device_type 'Bruker AXS D8 Quest CMOS diffractometer'
_diffrn_measurement_method 'omega and phi scans'
_diffrn_radiation_monochromator 'Triumph curved graphite crystal'
_diffrn_radiation_type MoK\a
_diffrn_radiation_wavelength 0.71073
_diffrn_reflns_av_R_equivalents 0.0247
_diffrn_reflns_av_unetI/netI 0.0182
_diffrn_reflns_Laue_measured_fraction_full 0.997
_diffrn_reflns_Laue_measured_fraction_max 0.998
_diffrn_reflns_limit_h_max 16
_diffrn_reflns_limit_h_min -16
_diffrn_reflns_limit_k_max 16
_diffrn_reflns_limit_k_min -16
_diffrn_reflns_limit_l_max 35
_diffrn_reflns_limit_l_min -35
_diffrn_reflns_number 54052
_diffrn_reflns_point_group_measured_fraction_full 0.997
_diffrn_reflns_point_group_measured_fraction_max 0.998
_diffrn_reflns_theta_full 25.242
_diffrn_reflns_theta_max 28.282
_diffrn_reflns_theta_min 2.897
_diffrn_source 'sealed tube X-ray source'
_exptl_absorpt_coefficient_mu 0.312
_exptl_absorpt_correction_T_max 0.7461
_exptl_absorpt_correction_T_min 0.6838
_exptl_absorpt_correction_type multi-scan
_exptl_absorpt_process_details
;
 SADABS 2016/2: Krause, L., Herbst-Irmer, R., Sheldrick G.M. & Stalke D.,
 J. Appl. Cryst. 48 (2015) 3-10
;
_exptl_crystal_colour black
_exptl_crystal_density_diffrn 1.836
_exptl_crystal_description plate
_exptl_crystal_F_000 2160
_exptl_crystal_size_max 0.300
_exptl_crystal_size_mid 0.220
_exptl_crystal_size_min 0.080
_refine_diff_density_max 1.841
_refine_diff_density_min -0.410
_refine_diff_density_rms 0.085
_refine_ls_extinction_method none
_refine_ls_goodness_of_fit_ref 1.187
_refine_ls_hydrogen_treatment constr
_refine_ls_matrix_type full
_refine_ls_number_parameters 787
_refine_ls_number_reflns 9817
_refine_ls_number_restraints 644
_refine_ls_restrained_S_all 1.153
_refine_ls_R_factor_all 0.0666
_refine_ls_R_factor_gt 0.0615
_refine_ls_shift/su_max 0.001
_refine_ls_shift/su_mean 0.000
_refine_ls_structure_factor_coef Fsqd
_refine_ls_weighting_details 'w=1/[\s^2^(Fo^2^)+(0.0159P)^2^+13.4224P] where P=(Fo^2^+2Fc^2^)/3'
_refine_ls_weighting_scheme calc
_refine_ls_wR_factor_gt 0.1374
_refine_ls_wR_factor_ref 0.1398
_reflns_Friedel_coverage 0.000
_reflns_number_gt 8891
_reflns_number_total 9817
_reflns_threshold_expression 'I > 2\s(I)'
_cod_data_source_file jo8b02628_si_003.cif
_cod_data_source_block NH_B_77_2_0m
_cod_original_sg_symbol_H-M 'P 21/n'
_cod_database_code 4035905
_shelx_shelxl_version_number 2016/6
_shelx_space_group_comment
;
The symmetry employed for this shelxl refinement is uniquely defined
by the following loop, which should always be used as a source of
symmetry information in preference to the above space-group names.
They are only intended as comments.
;
_shelx_estimated_absorpt_t_min 0.912
_shelx_estimated_absorpt_t_max 0.975

loop_
_space_group_symop_operation_xyz
'x, y, z'
'-x+1/2, y+1/2, -z+1/2'
'-x, -y, -z'
'x-1/2, -y-1/2, z-1/2'

loop_
_atom_site_label
_atom_site_type_symbol
_atom_site_fract_x
_atom_site_fract_y
_atom_site_fract_z
_atom_site_U_iso_or_equiv
_atom_site_adp_type
_atom_site_occupancy
_atom_site_site_symmetry_order
_atom_site_calc_flag
_atom_site_refinement_flags_posn
_atom_site_refinement_flags_adp
_atom_site_refinement_flags_occupancy
_atom_site_disorder_assembly
_atom_site_disorder_group
C1 C 0.2481(2) 0.2956(2) 0.23320(10) 0.0169(5) Uani 1 1 d D U . . .
O1 O 0.12397(19) 0.1691(2) 0.26917(9) 0.0227(5) Uani 0.8278(16) 1 d D U P A 1
C2 C 0.2073(5) 0.2210(5) 0.2704(2) 0.0184(9) Uani 0.8278(16) 1 d D U P A 1
O2 O 0.2885(3) 0.2167(4) 0.31246(18) 0.0164(8) Uani 0.8278(16) 1 d D U P A 1
O1B O 0.2500(16) 0.1741(18) 0.3432(7) 0.029(4) Uani 0.1086(19) 1 d D U P A 2
C2B C 0.270(2) 0.228(5) 0.3075(16) 0.017(3) Uani 0.1086(19) 1 d D U P A 2
O2B O 0.196(2) 0.234(3) 0.2632(11) 0.0184(9) Uani 0.1086(19) 1 d D U P A 2
C2C C 0.213(6) 0.206(4) 0.263(2) 0.018(3) Uani 0.0636(19) 1 d D U P A 3
H2C H 0.150070 0.162824 0.254991 0.022 Uiso 0.0636(19) 1 calc R U P A 3
C2D C 0.292(4) 0.198(4) 0.305(3) 0.018(3) Uani 0.0636(19) 1 d D U P A 3
H2D H 0.293305 0.147045 0.332508 0.022 Uiso 0.0636(19) 1 calc R U P A 3
C3 C 0.3711(2) 0.2815(2) 0.30006(10) 0.0176(5) Uani 1 1 d D U . . .
C4 C 0.4633(2) 0.2902(2) 0.33678(10) 0.0160(5) Uani 1 1 d . . . . .
C5 C 0.5566(2) 0.3441(2) 0.32775(10) 0.0169(5) Uani 1 1 d D U . . .
O3 O 0.80771(18) 0.4159(2) 0.37657(9) 0.0197(5) Uani 0.8278(16) 1 d D U P A 1
C6 C 0.7226(7) 0.4023(6) 0.3494(2) 0.0140(12) Uani 0.8278(16) 1 d D U P A 1
O4 O 0.6420(3) 0.3416(5) 0.3670(2) 0.0159(8) Uani 0.8278(16) 1 d D U P A 1
C6B C 0.731(4) 0.418(4) 0.3481(11) 0.015(3) Uani 0.1722(16) 1 d D U P A 2
H6B H 0.800314 0.440841 0.364908 0.018 Uiso 0.1722(16) 1 calc R U P A 2
C6C C 0.655(3) 0.356(5) 0.3649(16) 0.0159(8) Uani 0.1722(16) 1 d D U P A 2
H6C H 0.664094 0.322346 0.397977 0.019 Uiso 0.1722(16) 1 calc R U P A 2
C7 C 0.6761(2) 0.4401(2) 0.29698(10) 0.0147(5) Uani 1 1 d D U . . .
C8 C 0.7245(2) 0.5085(2) 0.26540(10) 0.0141(5) Uani 1 1 d . . . . .
C9 C 0.6721(2) 0.5484(2) 0.21760(10) 0.0140(5) Uani 1 1 d D U . . .
C10 C 0.7165(3) 0.6127(3) 0.18096(14) 0.0141(9) Uani 0.9364(19) 1 d D U P A 1
H10 H 0.788393 0.637697 0.184358 0.017 Uiso 0.9364(19) 1 calc R U P A 1
C11 C 0.6375(3) 0.6319(6) 0.1401(2) 0.0169(11) Uani 0.9364(19) 1 d D U P A 1
H11 H 0.644868 0.672444 0.110007 0.020 Uiso 0.9364(19) 1 calc R U P A 1
O1C O 0.793(3) 0.679(3) 0.1869(13) 0.028(6) Uani 0.0636(19) 1 d D U P A 2
C10C C 0.709(4) 0.633(6) 0.184(2) 0.015(3) Uani 0.0636(19) 1 d D U P A 2
O2C O 0.627(4) 0.641(7) 0.143(2) 0.015(3) Uani 0.0636(19) 1 d D U P A 2
C12 C 0.5413(2) 0.5801(2) 0.15067(10) 0.0158(5) Uani 1 1 d D U . . .
C13 C 0.4414(2) 0.5789(2) 0.11820(10) 0.0154(5) Uani 1 1 d . . . . .
C14 C 0.3488(2) 0.5210(2) 0.12465(10) 0.0158(5) Uani 1 1 d D U . . .
C15 C 0.2495(4) 0.5209(4) 0.08969(17) 0.0157(6) Uani 0.8278(16) 1 d . U P A 1
H15 H 0.235181 0.562494 0.058699 0.019 Uiso 0.8278(16) 1 calc R U P A 1
C16 C 0.1784(5) 0.4518(4) 0.10775(17) 0.0168(7) Uani 0.8278(16) 1 d . U P A 1
H16 H 0.107008 0.436217 0.091966 0.020 Uiso 0.8278(16) 1 calc R U P A 1
O3B O 0.2243(15) 0.5717(17) 0.0460(7) 0.026(4) Uani 0.1086(19) 1 d D U P A 2
C15B C 0.2508(19) 0.5247(19) 0.0861(7) 0.0157(6) Uani 0.1086(19) 1 d D U P A 2
O4B O 0.188(3) 0.4535(17) 0.1090(6) 0.0168(7) Uani 0.1086(19) 1 d D U P A 2
O3C O 0.098(2) 0.465(2) 0.0889(11) 0.0168(7) Uani 0.0636(19) 1 d D U P A 3
C15C C 0.190(3) 0.4728(17) 0.1088(7) 0.0168(7) Uani 0.0636(19) 1 d D U P A 3
O4C O 0.2597(18) 0.542(2) 0.0899(9) 0.0157(6) Uani 0.0636(19) 1 d D U P A 3
C17 C 0.2329(2) 0.4079(2) 0.15490(10) 0.0175(5) Uani 1 1 d D U . . .
C18 C 0.1907(2) 0.3322(2) 0.18693(10) 0.0168(5) Uani 1 1 d . . . . .
C19 C 0.4589(2) 0.2502(2) 0.38992(10) 0.0153(5) Uani 1 1 d . . . . .
C20 C 0.3857(2) 0.2970(2) 0.41805(11) 0.0171(5) Uani 1 1 d . . . . .
C21 C 0.3824(2) 0.2665(2) 0.46790(11) 0.0175(5) Uani 1 1 d . . . . .
C22 C 0.4535(2) 0.1881(2) 0.49165(10) 0.0169(5) Uani 1 1 d . . . . .
C23 C 0.5264(2) 0.1396(2) 0.46505(10) 0.0150(5) Uani 1 1 d . . . . .
C24 C 0.5283(2) 0.1707(2) 0.41472(10) 0.0145(5) Uani 1 1 d . . . . .
C25 C 0.8366(2) 0.5464(2) 0.28313(10) 0.0135(5) Uani 1 1 d . . . . .
C26 C 0.9232(2) 0.4745(2) 0.28700(10) 0.0167(5) Uani 1 1 d . . . . .
C27 C 1.0263(2) 0.5090(2) 0.30508(11) 0.0198(6) Uani 1 1 d . . . . .
C28 C 1.0442(2) 0.6169(3) 0.32196(12) 0.0228(6) Uani 1 1 d . . . . .
C29 C 0.9599(2) 0.6910(2) 0.31854(11) 0.0201(5) Uani 1 1 d . . . . .
C30 C 0.8580(2) 0.6558(2) 0.29836(10) 0.0163(5) Uani 1 1 d . . . . .
C31 C 0.4339(2) 0.6492(2) 0.07099(10) 0.0149(5) Uani 1 1 d . . . . .
C32 C 0.4163(2) 0.6056(2) 0.02144(11) 0.0176(5) Uani 1 1 d . . . . .
C33 C 0.4148(2) 0.6705(3) -0.02166(11) 0.0202(6) Uani 1 1 d . . . . .
C34 C 0.4313(2) 0.7842(3) -0.01630(11) 0.0215(6) Uani 1 1 d . . . . .
C35 C 0.4459(2) 0.8308(2) 0.03211(12) 0.0213(6) Uani 1 1 d . . . . .
C36 C 0.4470(2) 0.7643(2) 0.07469(11) 0.0181(5) Uani 1 1 d . . . . .
C37 C 0.0804(2) 0.2915(2) 0.16873(10) 0.0176(5) Uani 1 1 d . . . . .
C38 C 0.0601(2) 0.1848(2) 0.14960(11) 0.0208(6) Uani 1 1 d . . . . .
C39 C -0.0416(2) 0.1495(3) 0.12925(11) 0.0233(6) Uani 1 1 d . . . . .
C40 C -0.1271(2) 0.2211(3) 0.12826(11) 0.0226(6) Uani 1 1 d . . . . .
C41 C -0.1104(2) 0.3273(3) 0.14777(11) 0.0205(6) Uani 1 1 d . . . . .
C42 C -0.0079(2) 0.3607(2) 0.16762(10) 0.0184(5) Uani 1 1 d . . . . .
N1 N 0.34997(19) 0.3270(2) 0.25320(9) 0.0180(5) Uani 1 1 d . . . . .
N2 N 0.57422(18) 0.3989(2) 0.28610(9) 0.0172(5) Uani 1 1 d . . . . .
N3 N 0.56695(17) 0.5296(2) 0.19794(9) 0.0157(4) Uani 1 1 d . . . . .
H3 H 0.522258 0.490995 0.213236 0.019 Uiso 1 1 calc R U . . .
N4 N 0.33389(19) 0.45074(19) 0.16394(9) 0.0177(5) Uani 1 1 d . . . . .
H4 H 0.382373 0.435628 0.190974 0.021 Uiso 1 1 calc R U . . .
F1 F 0.31625(14) 0.37445(15) 0.39665(7) 0.0250(4) Uani 1 1 d . . . . .
F2 F 0.31161(14) 0.31228(16) 0.49430(7) 0.0268(4) Uani 1 1 d . . . . .
F3 F 0.45158(15) 0.15925(15) 0.54055(6) 0.0241(4) Uani 1 1 d . . . . .
F4 F 0.59521(14) 0.06300(14) 0.48777(6) 0.0213(3) Uani 1 1 d . . . . .
F5 F 0.59929(13) 0.12043(14) 0.39004(6) 0.0193(3) Uani 1 1 d . . . . .
F6 F 0.90738(14) 0.36805(14) 0.27210(7) 0.0234(4) Uani 1 1 d . . . . .
F7 F 1.10936(14) 0.43942(17) 0.30634(8) 0.0308(4) Uani 1 1 d . . . . .
F8 F 1.14278(15) 0.65060(18) 0.34176(9) 0.0372(5) Uani 1 1 d . . . . .
F9 F 0.97751(16) 0.79578(16) 0.33524(8) 0.0318(4) Uani 1 1 d . . . . .
F10 F 0.77819(13) 0.72992(14) 0.29425(7) 0.0229(4) Uani 1 1 d . . . . .
F11 F 0.40062(14) 0.49559(14) 0.01464(7) 0.0225(4) Uani 1 1 d . . . . .
F12 F 0.40002(16) 0.62444(17) -0.06834(7) 0.0306(4) Uani 1 1 d . . . . .
F13 F 0.43248(16) 0.84801(17) -0.05768(7) 0.0322(4) Uani 1 1 d . . . . .
F14 F 0.45834(16) 0.94117(15) 0.03795(8) 0.0320(4) Uani 1 1 d . . . . .
F15 F 0.46076(15) 0.81295(15) 0.12101(7) 0.0261(4) Uani 1 1 d . . . . .
F16 F 0.14113(15) 0.11302(16) 0.15012(8) 0.0311(4) Uani 1 1 d . . . . .
F17 F -0.05794(16) 0.04720(16) 0.10941(8) 0.0340(4) Uani 1 1 d . . . . .
F18 F -0.22542(14) 0.18703(18) 0.10765(7) 0.0309(4) Uani 1 1 d . . . . .
F19 F -0.19296(14) 0.39713(16) 0.14674(8) 0.0296(4) Uani 1 1 d . . . . .
F20 F 0.00649(14) 0.46526(14) 0.18593(7) 0.0235(4) Uani 1 1 d . . . . .
C43 C 0.7536(4) 0.3953(5) 0.5047(3) 0.0456(16) Uani 0.758(14) 1 d D U P B 1
H43A H 0.766093 0.427852 0.471685 0.055 Uiso 0.758(14) 1 calc R U P B 1
H43B H 0.800323 0.434710 0.532801 0.055 Uiso 0.758(14) 1 calc R U P B 1
Cl1 Cl 0.6185(6) 0.4155(10) 0.5112(7) 0.0497(9) Uani 0.758(14) 1 d D U P B 1
Cl2 Cl 0.78788(19) 0.2539(3) 0.5063(2) 0.0590(10) Uani 0.758(14) 1 d D U P B 1
C43B C 0.7453(15) 0.3978(14) 0.5348(12) 0.054(4) Uani 0.242(14) 1 d D U P B 2
H43C H 0.787447 0.445047 0.514719 0.064 Uiso 0.242(14) 1 calc R U P B 2
H43D H 0.763391 0.420870 0.571186 0.064 Uiso 0.242(14) 1 calc R U P B 2
Cl1B Cl 0.6092(18) 0.424(3) 0.514(2) 0.0497(9) Uani 0.242(14) 1 d D U P B 2
Cl2B Cl 0.7856(8) 0.2596(8) 0.5298(6) 0.057(2) Uani 0.242(14) 1 d D U P B 2

loop_
_atom_site_aniso_label
_atom_site_aniso_U_11
_atom_site_aniso_U_22
_atom_site_aniso_U_33
_atom_site_aniso_U_23
_atom_site_aniso_U_13
_atom_site_aniso_U_12
C1 0.0163(12) 0.0196(13) 0.0145(11) 0.0024(10) 0.0020(9) 0.0016(10)
O1 0.0149(11) 0.0303(14) 0.0217(12) 0.0097(10) -0.0004(9) -0.0082(10)
C2 0.0115(16) 0.026(2) 0.016(2) 0.0002(14) -0.0039(14) 0.0027(16)
O2 0.0118(13) 0.0233(18) 0.0129(16) 0.0061(11) -0.0012(11) -0.0052(15)
O1B 0.025(7) 0.034(8) 0.026(7) 0.012(7) -0.004(6) -0.007(7)
C2B 0.011(4) 0.024(4) 0.016(4) 0.005(4) 0.000(4) -0.003(4)
O2B 0.0115(16) 0.026(2) 0.016(2) 0.0002(14) -0.0039(14) 0.0027(16)
C2C 0.012(4) 0.025(4) 0.016(4) 0.003(4) -0.002(4) 0.000(4)
C2D 0.013(4) 0.024(4) 0.016(4) 0.003(4) -0.001(4) -0.002(4)
C3 0.0147(12) 0.0212(13) 0.0169(12) 0.0043(10) 0.0028(10) -0.0048(10)
C4 0.0146(12) 0.0184(12) 0.0150(12) 0.0054(10) 0.0022(9) -0.0022(10)
C5 0.0145(12) 0.0197(13) 0.0157(12) 0.0024(10) 0.0004(9) -0.0021(10)
O3 0.0134(11) 0.0258(13) 0.0180(11) 0.0046(10) -0.0029(9) -0.0029(9)
C6 0.011(2) 0.015(3) 0.0157(15) 0.0023(14) 0.0001(14) -0.0018(17)
O4 0.0132(15) 0.020(2) 0.0142(11) 0.0077(11) 0.0019(11) -0.0024(11)
C6B 0.011(5) 0.018(5) 0.017(5) 0.004(4) 0.005(4) -0.005(5)
C6C 0.0132(15) 0.020(2) 0.0142(11) 0.0077(11) 0.0019(11) -0.0024(11)
C7 0.0132(11) 0.0175(12) 0.0129(11) 0.0025(9) 0.0008(9) 0.0000(9)
C8 0.0098(11) 0.0176(12) 0.0152(12) 0.0010(10) 0.0028(9) -0.0018(9)
C9 0.0105(11) 0.0162(12) 0.0157(12) 0.0015(9) 0.0035(9) -0.0012(9)
C10 0.0111(13) 0.0177(18) 0.0141(13) 0.0019(13) 0.0035(10) -0.0009(12)
C11 0.0162(15) 0.019(2) 0.0160(15) 0.0029(14) 0.0029(12) -0.0005(15)
O1C 0.027(11) 0.029(11) 0.029(11) -0.015(10) 0.007(10) 0.004(10)
C10C 0.013(5) 0.018(5) 0.016(5) 0.001(5) 0.006(5) -0.001(5)
O2C 0.014(5) 0.017(5) 0.014(5) 0.002(5) 0.002(5) 0.001(5)
C12 0.0145(12) 0.0156(12) 0.0166(12) -0.0001(10) 0.0006(9) 0.0000(9)
C13 0.0149(12) 0.0145(12) 0.0156(12) 0.0005(9) -0.0013(9) 0.0003(9)
C14 0.0165(12) 0.0154(12) 0.0144(11) 0.0016(9) -0.0010(9) 0.0008(10)
C15 0.0159(12) 0.0155(13) 0.0147(11) 0.0051(11) -0.0010(9) -0.0018(10)
C16 0.0161(15) 0.0186(12) 0.0148(11) 0.0028(10) -0.0002(9) -0.0014(11)
O3B 0.019(7) 0.031(8) 0.027(8) 0.003(7) -0.001(6) -0.003(7)
C15B 0.0159(12) 0.0155(13) 0.0147(11) 0.0051(11) -0.0010(9) -0.0018(10)
O4B 0.0161(15) 0.0186(12) 0.0148(11) 0.0028(10) -0.0002(9) -0.0014(11)
O3C 0.0161(15) 0.0186(12) 0.0148(11) 0.0028(10) -0.0002(9) -0.0014(11)
C15C 0.0161(15) 0.0186(12) 0.0148(11) 0.0028(10) -0.0002(9) -0.0014(11)
O4C 0.0159(12) 0.0155(13) 0.0147(11) 0.0051(11) -0.0010(9) -0.0018(10)
C17 0.0232(13) 0.0160(12) 0.0126(11) 0.0011(10) 0.0009(10) 0.0017(10)
C18 0.0195(13) 0.0182(12) 0.0121(11) 0.0000(10) 0.0005(9) 0.0026(10)
C19 0.0139(11) 0.0186(12) 0.0129(11) 0.0041(10) 0.0006(9) -0.0048(10)
C20 0.0123(11) 0.0173(12) 0.0211(13) 0.0038(10) 0.0010(10) 0.0001(10)
C21 0.0136(12) 0.0207(13) 0.0193(13) -0.0016(10) 0.0061(10) -0.0023(10)
C22 0.0212(13) 0.0183(13) 0.0113(11) 0.0008(10) 0.0028(9) -0.0042(10)
C23 0.0157(12) 0.0141(12) 0.0142(12) 0.0020(9) -0.0009(9) -0.0021(9)
C24 0.0133(11) 0.0170(12) 0.0134(11) -0.0017(9) 0.0025(9) -0.0039(9)
C25 0.0101(11) 0.0182(12) 0.0127(11) 0.0014(9) 0.0030(9) -0.0025(9)
C26 0.0179(13) 0.0166(12) 0.0161(12) 0.0017(10) 0.0045(10) -0.0013(10)
C27 0.0125(12) 0.0245(14) 0.0229(13) 0.0095(11) 0.0043(10) 0.0040(10)
C28 0.0130(12) 0.0301(15) 0.0237(14) 0.0056(12) -0.0012(10) -0.0073(11)
C29 0.0215(14) 0.0194(13) 0.0192(13) 0.0005(10) 0.0032(10) -0.0078(11)
C30 0.0160(12) 0.0178(12) 0.0160(12) 0.0029(10) 0.0054(9) 0.0010(10)
C31 0.0122(11) 0.0150(12) 0.0164(12) 0.0011(10) -0.0013(9) 0.0003(9)
C32 0.0160(12) 0.0156(12) 0.0203(13) -0.0016(10) 0.0009(10) -0.0013(10)
C33 0.0157(12) 0.0272(15) 0.0168(12) 0.0002(11) 0.0001(10) -0.0014(11)
C34 0.0152(12) 0.0243(14) 0.0238(14) 0.0098(11) -0.0004(10) -0.0003(11)
C35 0.0172(13) 0.0153(13) 0.0303(15) 0.0032(11) 0.0002(11) -0.0017(10)
C36 0.0160(12) 0.0168(13) 0.0205(13) -0.0021(10) 0.0000(10) -0.0024(10)
C37 0.0203(13) 0.0209(13) 0.0105(11) 0.0029(10) -0.0002(9) 0.0031(10)
C38 0.0209(13) 0.0197(13) 0.0207(13) 0.0003(11) 0.0003(10) 0.0056(11)
C39 0.0260(15) 0.0219(14) 0.0213(14) -0.0007(11) 0.0013(11) -0.0010(12)
C40 0.0212(14) 0.0301(15) 0.0161(13) 0.0022(11) 0.0018(10) -0.0020(12)
C41 0.0197(13) 0.0264(14) 0.0161(12) 0.0061(11) 0.0043(10) 0.0055(11)
C42 0.0249(14) 0.0176(13) 0.0126(11) 0.0026(10) 0.0030(10) 0.0028(11)
N1 0.0193(11) 0.0218(12) 0.0122(10) 0.0040(9) 0.0010(8) -0.0028(9)
N2 0.0142(10) 0.0229(12) 0.0141(10) 0.0049(9) 0.0009(8) -0.0041(9)
N3 0.0104(10) 0.0195(11) 0.0170(10) 0.0041(9) 0.0012(8) -0.0034(8)
N4 0.0226(12) 0.0165(11) 0.0126(10) 0.0038(8) -0.0011(8) 0.0005(9)
F1 0.0192(8) 0.0262(9) 0.0295(9) 0.0093(7) 0.0040(7) 0.0078(7)
F2 0.0244(9) 0.0318(10) 0.0271(9) -0.0011(8) 0.0125(7) 0.0043(8)
F3 0.0314(9) 0.0300(9) 0.0115(7) 0.0028(7) 0.0056(7) 0.0006(8)
F4 0.0240(8) 0.0213(8) 0.0171(8) 0.0055(6) -0.0006(6) 0.0035(7)
F5 0.0193(8) 0.0210(8) 0.0186(8) -0.0012(6) 0.0065(6) 0.0016(6)
F6 0.0243(9) 0.0163(8) 0.0302(9) -0.0008(7) 0.0064(7) 0.0018(7)
F7 0.0146(8) 0.0342(10) 0.0446(11) 0.0142(9) 0.0080(8) 0.0103(7)
F8 0.0156(9) 0.0425(12) 0.0489(12) 0.0102(10) -0.0079(8) -0.0114(8)
F9 0.0366(11) 0.0216(9) 0.0360(10) -0.0063(8) 0.0027(8) -0.0124(8)
F10 0.0196(8) 0.0195(8) 0.0307(9) 0.0001(7) 0.0075(7) 0.0047(7)
F11 0.0255(9) 0.0167(8) 0.0246(9) -0.0043(7) 0.0024(7) -0.0037(7)
F12 0.0343(10) 0.0401(11) 0.0160(8) -0.0032(8) -0.0001(7) -0.0053(9)
F13 0.0322(10) 0.0355(11) 0.0269(9) 0.0143(8) -0.0011(8) -0.0067(8)
F14 0.0376(11) 0.0145(8) 0.0421(11) 0.0050(8) 0.0017(9) -0.0035(8)
F15 0.0349(10) 0.0189(8) 0.0234(9) -0.0067(7) 0.0015(7) -0.0020(7)
F16 0.0239(9) 0.0226(9) 0.0444(11) -0.0067(8) -0.0008(8) 0.0079(7)
F17 0.0345(11) 0.0257(10) 0.0402(11) -0.0105(8) 0.0015(9) -0.0045(8)
F18 0.0200(9) 0.0414(11) 0.0296(10) -0.0003(8) -0.0010(7) -0.0052(8)
F19 0.0210(9) 0.0310(10) 0.0375(11) 0.0057(8) 0.0065(8) 0.0087(8)
F20 0.0293(9) 0.0180(8) 0.0234(8) -0.0003(7) 0.0051(7) 0.0036(7)
C43 0.036(3) 0.038(3) 0.060(4) 0.004(3) 0.001(3) -0.017(2)
Cl1 0.0433(14) 0.031(2) 0.0701(19) -0.0053(15) -0.0044(18) -0.0064(10)
Cl2 0.0282(7) 0.0521(11) 0.094(3) 0.0134(15) 0.0013(12) -0.0026(7)
C43B 0.040(6) 0.043(6) 0.072(7) -0.005(7) -0.007(6) -0.005(5)
Cl1B 0.0433(14) 0.031(2) 0.0701(19) -0.0053(15) -0.0044(18) -0.0064(10)
Cl2B 0.055(3) 0.044(3) 0.070(5) -0.005(4) -0.002(4) 0.008(2)

loop_
_atom_type_symbol
_atom_type_description
_atom_type_scat_dispersion_real
_atom_type_scat_dispersion_imag
_atom_type_scat_source
C C 0.0033 0.0016 'International Tables Vol C Tables 4.2.6.8 and 6.1.1.4'
H H 0.0000 0.0000 'International Tables Vol C Tables 4.2.6.8 and 6.1.1.4'
N N 0.0061 0.0033 'International Tables Vol C Tables 4.2.6.8 and 6.1.1.4'
O O 0.0106 0.0060 'International Tables Vol C Tables 4.2.6.8 and 6.1.1.4'
F F 0.0171 0.0103 'International Tables Vol C Tables 4.2.6.8 and 6.1.1.4'
Cl Cl 0.1484 0.1585 'International Tables Vol C Tables 4.2.6.8 and 6.1.1.4'

loop_
_geom_angle_atom_site_label_1
_geom_angle_atom_site_label_2
_geom_angle_atom_site_label_3
_geom_angle
O2B C1 N1 117.0(12)
O2B C1 C18 117.2(12)
N1 C1 C18 125.3(3)
N1 C1 C2C 111(3)
C18 C1 C2C 124(3)
N1 C1 C2 108.7(3)
C18 C1 C2 125.8(3)
O1 C2 O2 121.9(4)
O1 C2 C1 133.1(5)
O2 C2 C1 105.0(4)
C2 O2 C3 106.3(4)
O1B C2B O2B 119.4(18)
O1B C2B C3 130(2)
O2B C2B C3 110.5(19)
C1 O2B C2B 101(2)
C2D C2C C1 104(5)
C2D C2C H2C 127.8
C1 C2C H2C 127.8
C2C C2D C3 108(5)
C2C C2D H2D 126.2
C3 C2D H2D 126.2
N1 C3 O2 113.9(3)
N1 C3 C4 128.9(2)
O2 C3 C4 117.2(3)
N1 C3 C2D 109(3)
C4 C3 C2D 121(3)
N1 C3 C2B 104.9(11)
C4 C3 C2B 125.9(12)
C3 C4 C5 123.4(2)
C3 C4 C19 118.2(2)
C5 C4 C19 118.2(2)
N2 C5 O4 114.5(3)
N2 C5 C4 129.1(2)
O4 C5 C4 116.4(3)
N2 C5 C6C 105.5(19)
C4 C5 C6C 125.4(19)
O3 C6 O4 120.3(4)
O3 C6 C7 133.9(6)
O4 C6 C7 105.7(5)
C5 O4 C6 105.5(4)
C6C C6B C7 98(3)
C6C C6B H6B 131.0
C7 C6B H6B 131.0
C6B C6C C5 114(3)
C6B C6C H6C 122.9
C5 C6C H6C 122.9
N2 C7 C8 125.8(2)
N2 C7 C6B 115.4(18)
C8 C7 C6B 118.4(17)
N2 C7 C6 107.5(4)
C8 C7 C6 126.6(4)
C7 C8 C9 123.4(2)
C7 C8 C25 119.1(2)
C9 C8 C25 117.4(2)
N3 C9 C8 124.7(2)
N3 C9 C10 107.6(2)
C8 C9 C10 127.7(3)
N3 C9 C10C 105.7(18)
C8 C9 C10C 128.6(19)
C11 C10 C9 107.9(3)
C11 C10 H10 126.0
C9 C10 H10 126.0
C10 C11 C12 108.0(4)
C10 C11 H11 126.0
C12 C11 H11 126.0
O1C C10C O2C 124(2)
O1C C10C C9 130(4)
O2C C10C C9 105(3)
C12 O2C C10C 111(3)
O2C C12 N3 108(2)
O2C C12 C13 125(2)
N3 C12 C13 127.0(2)
N3 C12 C11 106.6(3)
C13 C12 C11 126.4(3)
C14 C13 C12 128.3(2)
C14 C13 C31 116.3(2)
C12 C13 C31 115.4(2)
O4C C14 N4 115.0(14)
O4C C14 C13 116.5(14)
N4 C14 C13 128.4(2)
N4 C14 C15 105.6(3)
C13 C14 C15 126.0(3)
N4 C14 C15B 109.6(13)
C13 C14 C15B 122.0(13)
C16 C15 C14 109.6(4)
C16 C15 H15 125.2
C14 C15 H15 125.2
C15 C16 C17 106.1(5)
C15 C16 H16 127.0
C17 C16 H16 127.0
O3B C15B O4B 125.8(18)
O3B C15B C14 135(3)
O4B C15B C14 99(2)
C17 O4B C15B 117(3)
O3C C15C O4C 121.9(19)
O3C C15C C17 122(3)
O4C C15C C17 116(2)
C14 O4C C15C 99(2)
N4 C17 O4B 104.1(16)
N4 C17 C18 125.4(2)
O4B C17 C18 130.6(16)
N4 C17 C16 108.7(4)
C18 C17 C16 126.0(4)
N4 C17 C15C 99.0(13)
C18 C17 C15C 135.3(14)
C1 C18 C17 122.5(3)
C1 C18 C37 120.7(2)
C17 C18 C37 116.8(2)
C24 C19 C20 116.8(2)
C24 C19 C4 123.1(2)
C20 C19 C4 120.0(2)
F1 C20 C21 117.8(2)
F1 C20 C19 120.2(2)
C21 C20 C19 122.0(2)
F2 C21 C20 121.1(3)
F2 C21 C22 119.1(2)
C20 C21 C22 119.7(2)
F3 C22 C23 120.1(2)
F3 C22 C21 119.9(2)
C23 C22 C21 120.0(2)
F4 C23 C22 120.3(2)
F4 C23 C24 120.1(2)
C22 C23 C24 119.6(2)
F5 C24 C23 117.7(2)
F5 C24 C19 120.4(2)
C23 C24 C19 121.9(2)
C30 C25 C26 117.1(2)
C30 C25 C8 120.7(2)
C26 C25 C8 122.2(2)
F6 C26 C27 118.4(3)
F6 C26 C25 119.6(2)
C27 C26 C25 122.1(3)
F7 C27 C28 119.5(3)
F7 C27 C26 121.1(3)
C28 C27 C26 119.4(3)
F8 C28 C27 120.4(3)
F8 C28 C29 119.6(3)
C27 C28 C29 120.0(3)
F9 C29 C30 120.6(3)
F9 C29 C28 119.9(3)
C30 C29 C28 119.5(3)
F10 C30 C29 118.3(3)
F10 C30 C25 119.9(2)
C29 C30 C25 121.8(3)
C32 C31 C36 115.9(2)
C32 C31 C13 123.3(2)
C36 C31 C13 120.8(2)
F11 C32 C33 117.7(3)
F11 C32 C31 119.5(2)
C33 C32 C31 122.8(3)
F12 C33 C32 120.5(3)
F12 C33 C34 119.9(3)
C32 C33 C34 119.5(3)
F13 C34 C35 120.5(3)
F13 C34 C33 120.2(3)
C35 C34 C33 119.3(3)
F14 C35 C36 119.7(3)
F14 C35 C34 120.2(3)
C36 C35 C34 120.1(3)
F15 C36 C35 118.2(3)
F15 C36 C31 119.5(3)
C35 C36 C31 122.3(3)
C38 C37 C42 116.4(3)
C38 C37 C18 122.1(3)
C42 C37 C18 121.4(3)
F16 C38 C39 118.1(3)
F16 C38 C37 119.7(3)
C39 C38 C37 122.2(3)
F17 C39 C38 120.7(3)
F17 C39 C40 119.6(3)
C38 C39 C40 119.7(3)
F18 C40 C41 120.6(3)
F18 C40 C39 119.5(3)
C41 C40 C39 119.9(3)
F19 C41 C40 120.1(3)
F19 C41 C42 120.7(3)
C40 C41 C42 119.2(3)
F20 C42 C41 118.1(3)
F20 C42 C37 119.3(3)
C41 C42 C37 122.6(3)
C3 N1 C1 106.0(2)
C5 N2 C7 106.7(2)
C9 N3 C12 109.9(2)
C9 N3 H3 125.1
C12 N3 H3 125.1
C17 N4 C14 110.0(2)
C17 N4 H4 125.0
C14 N4 H4 125.0
Cl2 C43 Cl1 111.8(5)
Cl2 C43 H43A 109.3
Cl1 C43 H43A 109.3
Cl2 C43 H43B 109.3
Cl1 C43 H43B 109.3
H43A C43 H43B 107.9
Cl2B C43B Cl1B 115.7(15)
Cl2B C43B H43C 108.4
Cl1B C43B H43C 108.4
Cl2B C43B H43D 108.4
Cl1B C43B H43D 108.4
H43C C43B H43D 107.4

loop_
_geom_bond_atom_site_label_1
_geom_bond_atom_site_label_2
_geom_bond_distance
C1 O2B 1.337(17)
C1 N1 1.365(3)
C1 C18 1.385(4)
C1 C2C 1.440(18)
C1 C2 1.484(5)
O1 C2 1.222(6)
C2 O2 1.383(4)
O2 C3 1.386(4)
O1B C2B 1.201(17)
C2B O2B 1.377(16)
C2B C3 1.476(16)
C2C C2D 1.36(2)
C2C H2C 0.9500
C2D C3 1.440(18)
C2D H2D 0.9500
C3 N1 1.338(3)
C3 C4 1.393(4)
C4 C5 1.403(4)
C4 C19 1.492(3)
C5 N2 1.331(3)
C5 O4 1.370(4)
C5 C6C 1.456(17)
O3 C6 1.203(6)
C6 O4 1.396(6)
C6 C7 1.482(5)
C6B C6C 1.36(2)
C6B C7 1.437(17)
C6B H6B 0.9500
C6C H6C 0.9500
C7 N2 1.368(3)
C7 C8 1.384(4)
C8 C9 1.408(4)
C8 C25 1.492(3)
C9 N3 1.367(3)
C9 C10 1.424(4)
C9 C10C 1.473(17)
C10 C11 1.363(4)
C10 H10 0.9500
C11 C12 1.437(4)
C11 H11 0.9500
O1C C10C 1.199(17)
C10C O2C 1.375(17)
O2C C12 1.361(18)
C12 N3 1.376(3)
C12 C13 1.407(3)
C13 C14 1.399(4)
C13 C31 1.494(4)
C14 O4C 1.355(17)
C14 N4 1.374(3)
C14 C15 1.432(5)
C14 C15B 1.471(17)
C15 C16 1.368(6)
C15 H15 0.9500
C16 C17 1.420(5)
C16 H16 0.9500
O3B C15B 1.197(17)
C15B O4B 1.373(17)
O4B C17 1.363(17)
O3C C15C 1.198(17)
C15C O4C 1.371(17)
C15C C17 1.473(17)
C17 N4 1.363(4)
C17 C18 1.407(4)
C18 C37 1.484(4)
C19 C24 1.387(4)
C19 C20 1.398(4)
C20 F1 1.340(3)
C20 C21 1.373(4)
C21 F2 1.342(3)
C21 C22 1.380(4)
C22 F3 1.340(3)
C22 C23 1.379(4)
C23 F4 1.339(3)
C23 C24 1.383(4)
C24 F5 1.339(3)
C25 C30 1.387(4)
C25 C26 1.388(4)
C26 F6 1.343(3)
C26 C27 1.379(4)
C27 F7 1.340(3)
C27 C28 1.377(4)
C28 F8 1.334(3)
C28 C29 1.382(4)
C29 F9 1.340(3)
C29 C30 1.380(4)
C30 F10 1.338(3)
C31 C32 1.392(4)
C31 C36 1.394(4)
C32 F11 1.344(3)
C32 C33 1.377(4)
C33 F12 1.335(3)
C33 C34 1.386(4)
C34 F13 1.336(3)
C34 C35 1.378(4)
C35 F14 1.341(3)
C35 C36 1.377(4)
C36 F15 1.340(3)
C37 C38 1.385(4)
C37 C42 1.390(4)
C38 F16 1.340(3)
C38 C39 1.378(4)
C39 F17 1.338(4)
C39 C40 1.381(4)
C40 F18 1.339(3)
C40 C41 1.379(4)
C41 F19 1.338(3)
C41 C42 1.379(4)
C42 F20 1.347(3)
N3 H3 0.8800
N4 H4 0.8800
C43 Cl2 1.752(6)
C43 Cl1 1.766(9)
C43 H43A 0.9900
C43 H43B 0.9900
C43B Cl2B 1.748(15)
C43B Cl1B 1.752(17)
C43B H43C 0.9900
C43B H43D 0.9900

loop_
_geom_torsion_atom_site_label_1
_geom_torsion_atom_site_label_2
_geom_torsion_atom_site_label_3
_geom_torsion_atom_site_label_4
_geom_torsion
N1 C1 C2 O1 -176.6(7)
C18 C1 C2 O1 6.5(11)
N1 C1 C2 O2 2.6(6)
C18 C1 C2 O2 -174.3(4)
O1 C2 O2 C3 177.9(6)
C1 C2 O2 C3 -1.4(6)
N1 C1 O2B C2B 2(4)
C18 C1 O2B C2B -171(3)
O1B C2B O2B C1 -178(6)
C3 C2B O2B C1 -4(5)
N1 C1 C2C C2D 8.8(16)
C18 C1 C2C C2D -179.6(10)
C1 C2C C2D C3 0.0(2)
C2 O2 C3 N1 -0.3(5)
C2 O2 C3 C4 -179.9(4)
C2C C2D C3 N1 -8.9(17)
C2C C2D C3 C4 -177.6(8)
O1B C2B C3 N1 178(6)
O2B C2B C3 N1 6(5)
O1B C2B C3 C4 -7(9)
O2B C2B C3 C4 -180(3)
N1 C3 C4 C5 -5.7(5)
O2 C3 C4 C5 173.8(3)
C2D C3 C4 C5 160(3)
C2B C3 C4 C5 -179(4)
N1 C3 C4 C19 168.0(3)
O2 C3 C4 C19 -12.4(5)
C2D C3 C4 C19 -26(3)
C2B C3 C4 C19 -5(4)
C3 C4 C5 N2 3.3(5)
C19 C4 C5 N2 -170.5(3)
C3 C4 C5 O4 -177.4(4)
C19 C4 C5 O4 8.9(5)
C3 C4 C5 C6C 180(3)
C19 C4 C5 C6C 6(3)
N2 C5 O4 C6 1.0(7)
C4 C5 O4 C6 -178.5(5)
O3 C6 O4 C5 178.7(8)
C7 C6 O4 C5 0.3(8)
C7 C6B C6C C5 -3(5)
N2 C5 C6C C6B 2(5)
C4 C5 C6C C6B -176(3)
C6C C6B C7 N2 3(4)
C6C C6B C7 C8 177(3)
O3 C6 C7 N2 -179.5(10)
O4 C6 C7 N2 -1.4(7)
O3 C6 C7 C8 -2.1(14)
O4 C6 C7 C8 176.1(4)
N2 C7 C8 C9 2.4(4)
C6B C7 C8 C9 -171(3)
C6 C7 C8 C9 -174.6(6)
N2 C7 C8 C25 179.9(3)
C6B C7 C8 C25 7(3)
C6 C7 C8 C25 2.9(6)
C7 C8 C9 N3 3.5(4)
C25 C8 C9 N3 -174.1(2)
C7 C8 C9 C10 -175.5(3)
C25 C8 C9 C10 6.9(4)
C7 C8 C9 C10C 171(5)
C25 C8 C9 C10C -7(5)
N3 C9 C10 C11 0.3(5)
C8 C9 C10 C11 179.4(4)
C9 C10 C11 C12 0.3(6)
N3 C9 C10C O1C 177(8)
C8 C9 C10C O1C 7(12)
N3 C9 C10C O2C -10(7)
C8 C9 C10C O2C -179(5)
O1C C10C O2C C12 -180(8)
C9 C10C O2C C12 7(9)
C10C O2C C12 N3 0(8)
C10C O2C C12 C13 174(5)
C10 C11 C12 N3 -0.8(6)
C10 C11 C12 C13 -179.2(3)
O2C C12 C13 C14 -178(5)
N3 C12 C13 C14 -4.9(5)
C11 C12 C13 C14 173.3(5)
O2C C12 C13 C31 2(5)
N3 C12 C13 C31 174.9(3)
C11 C12 C13 C31 -6.9(5)
C12 C13 C14 O4C 174.1(9)
C31 C13 C14 O4C -5.7(9)
C12 C13 C14 N4 -0.6(5)
C31 C13 C14 N4 179.6(3)
C12 C13 C14 C15 -178.6(3)
C31 C13 C14 C15 1.7(4)
C12 C13 C14 C15B -177.6(6)
C31 C13 C14 C15B 2.6(7)
N4 C14 C15 C16 -0.5(4)
C13 C14 C15 C16 177.8(3)
C14 C15 C16 C17 0.4(4)
N4 C14 C15B O3B -179.7(5)
C13 C14 C15B O3B -2.2(5)
N4 C14 C15B O4B 0.3(4)
C13 C14 C15B O4B 177.8(4)
O3B C15B O4B C17 -180.0(4)
C14 C15B O4B C17 0.0(2)
N4 C14 O4C C15C -4.2(5)
C13 C14 O4C C15C -179.7(4)
O3C C15C O4C C14 180.0(3)
C17 C15C O4C C14 0.0(2)
C15B O4B C17 N4 -0.3(5)
C15B O4B C17 C18 -179.0(4)
C15 C16 C17 N4 -0.1(4)
C15 C16 C17 C18 -179.6(3)
O3C C15C C17 N4 -176.0(5)
O4C C15C C17 N4 4.0(5)
O3C C15C C17 C18 -2.4(6)
O4C C15C C17 C18 177.6(5)
O2B C1 C18 C17 172(2)
N1 C1 C18 C17 -0.1(5)
C2C C1 C18 C17 -170(3)
C2 C1 C18 C17 176.4(4)
O2B C1 C18 C37 -8(2)
N1 C1 C18 C37 179.4(3)
C2C C1 C18 C37 9(3)
C2 C1 C18 C37 -4.1(6)
N4 C17 C18 C1 2.4(4)
O4B C17 C18 C1 -179.1(7)
C16 C17 C18 C1 -178.1(3)
C15C C17 C18 C1 -169.9(10)
N4 C17 C18 C37 -177.1(3)
O4B C17 C18 C37 1.4(8)
C16 C17 C18 C37 2.4(5)
C15C C17 C18 C37 10.6(10)
C3 C4 C19 C24 123.9(3)
C5 C4 C19 C24 -62.0(4)
C3 C4 C19 C20 -59.3(4)
C5 C4 C19 C20 114.8(3)
C24 C19 C20 F1 179.9(2)
C4 C19 C20 F1 2.9(4)
C24 C19 C20 C21 0.2(4)
C4 C19 C20 C21 -176.8(3)
F1 C20 C21 F2 0.3(4)
C19 C20 C21 F2 -179.9(2)
F1 C20 C21 C22 -179.1(2)
C19 C20 C21 C22 0.6(4)
F2 C21 C22 F3 -0.4(4)
C20 C21 C22 F3 179.0(2)
F2 C21 C22 C23 179.6(2)
C20 C21 C22 C23 -1.0(4)
F3 C22 C23 F4 0.4(4)
C21 C22 C23 F4 -179.6(2)
F3 C22 C23 C24 -179.5(2)
C21 C22 C23 C24 0.5(4)
F4 C23 C24 F5 1.0(4)
C22 C23 C24 F5 -179.1(2)
F4 C23 C24 C19 -179.6(2)
C22 C23 C24 C19 0.3(4)
C20 C19 C24 F5 178.7(2)
C4 C19 C24 F5 -4.3(4)
C20 C19 C24 C23 -0.7(4)
C4 C19 C24 C23 176.3(2)
C7 C8 C25 C30 -107.4(3)
C9 C8 C25 C30 70.3(3)
C7 C8 C25 C26 70.2(3)
C9 C8 C25 C26 -112.1(3)
C30 C25 C26 F6 -179.1(2)
C8 C25 C26 F6 3.2(4)
C30 C25 C26 C27 0.0(4)
C8 C25 C26 C27 -177.7(3)
F6 C26 C27 F7 2.1(4)
C25 C26 C27 F7 -177.0(2)
F6 C26 C27 C28 -178.1(2)
C25 C26 C27 C28 2.8(4)
F7 C27 C28 F8 -3.2(4)
C26 C27 C28 F8 177.0(3)
F7 C27 C28 C29 176.9(3)
C26 C27 C28 C29 -2.9(4)
F8 C28 C29 F9 -0.2(4)
C27 C28 C29 F9 179.7(3)
F8 C28 C29 C30 -179.6(3)
C27 C28 C29 C30 0.3(4)
F9 C29 C30 F10 2.3(4)
C28 C29 C30 F10 -178.3(2)
F9 C29 C30 C25 -176.8(2)
C28 C29 C30 C25 2.6(4)
C26 C25 C30 F10 178.2(2)
C8 C25 C30 F10 -4.1(4)
C26 C25 C30 C29 -2.7(4)
C8 C25 C30 C29 175.0(2)
C14 C13 C31 C32 -64.4(4)
C12 C13 C31 C32 115.8(3)
C14 C13 C31 C36 117.1(3)
C12 C13 C31 C36 -62.7(3)
C36 C31 C32 F11 -178.6(2)
C13 C31 C32 F11 2.9(4)
C36 C31 C32 C33 1.8(4)
C13 C31 C32 C33 -176.7(3)
F11 C32 C33 F12 -1.2(4)
C31 C32 C33 F12 178.5(3)
F11 C32 C33 C34 -179.6(3)
C31 C32 C33 C34 0.1(4)
F12 C33 C34 F13 0.0(4)
C32 C33 C34 F13 178.5(3)
F12 C33 C34 C35 179.7(3)
C32 C33 C34 C35 -1.9(4)
F13 C34 C35 F14 2.0(4)
C33 C34 C35 F14 -177.7(3)
F13 C34 C35 C36 -178.5(3)
C33 C34 C35 C36 1.8(4)
F14 C35 C36 F15 -0.1(4)
C34 C35 C36 F15 -179.6(3)
F14 C35 C36 C31 179.6(3)
C34 C35 C36 C31 0.1(4)
C32 C31 C36 F15 177.8(2)
C13 C31 C36 F15 -3.6(4)
C32 C31 C36 C35 -1.9(4)
C13 C31 C36 C35 176.7(3)
C1 C18 C37 C38 -73.7(4)
C17 C18 C37 C38 105.8(3)
C1 C18 C37 C42 109.6(3)
C17 C18 C37 C42 -70.9(3)
C42 C37 C38 F16 -179.1(2)
C18 C37 C38 F16 4.1(4)
C42 C37 C38 C39 1.7(4)
C18 C37 C38 C39 -175.2(3)
F16 C38 C39 F17 -1.7(4)
C37 C38 C39 F17 177.6(3)
F16 C38 C39 C40 179.8(3)
C37 C38 C39 C40 -1.0(5)
F17 C39 C40 F18 0.3(4)
C38 C39 C40 F18 178.9(3)
F17 C39 C40 C41 -178.8(3)
C38 C39 C40 C41 -0.2(4)
F18 C40 C41 F19 0.7(4)
C39 C40 C41 F19 179.8(3)
F18 C40 C41 C42 -178.5(3)
C39 C40 C41 C42 0.6(4)
F19 C41 C42 F20 0.1(4)
C40 C41 C42 F20 179.3(2)
F19 C41 C42 C37 -179.0(2)
C40 C41 C42 C37 0.1(4)
C38 C37 C42 F20 179.6(2)
C18 C37 C42 F20 -3.5(4)
C38 C37 C42 C41 -1.2(4)
C18 C37 C42 C41 175.6(3)
O2 C3 N1 C1 2.0(4)
C4 C3 N1 C1 -178.4(3)
C2D C3 N1 C1 14(3)
C2B C3 N1 C1 -4(3)
O2B C1 N1 C3 2(2)
C18 C1 N1 C3 174.2(3)
C2C C1 N1 C3 -14(3)
C2 C1 N1 C3 -2.8(4)
O4 C5 N2 C7 -1.9(5)
C4 C5 N2 C7 177.5(3)
C6C C5 N2 C7 0(3)
C8 C7 N2 C5 -175.6(3)
C6B C7 N2 C5 -2(3)
C6 C7 N2 C5 1.9(5)
C8 C9 N3 C12 -180.0(3)
C10 C9 N3 C12 -0.8(3)
C10C C9 N3 C12 10(4)
O2C C12 N3 C9 -7(5)
C13 C12 N3 C9 179.4(3)
C11 C12 N3 C9 1.0(4)
O4B C17 N4 C14 0.6(6)
C18 C17 N4 C14 179.3(3)
C16 C17 N4 C14 -0.2(4)
C15C C17 N4 C14 -6.2(7)
O4C C14 N4 C17 7.3(9)
C13 C14 N4 C17 -177.8(3)
C15 C14 N4 C17 0.4(3)
C15B C14 N4 C17 -0.6(6)
